data_4513253
loop_
_publ_author_name
'Eccles, Kevin S.'
'Morrison, Robin E.'
'Sinha, Abhijeet S.'
'Maguire, Anita R.'
'Lawrence, Simon E.'

_publ_section_title
;
 Investigating C&#x2550;S&#x00B7;&#x00B7;&#x00B7;I Halogen Bonding for
 Cocrystallization with Primary Thioamides
;
_journal_issue 7
_journal_name_full 'Crystal Growth &amp; Design'
_journal_page_first 3442
_journal_paper_doi 10.1021/acs.cgd.5b00513
_journal_volume 15
_journal_year 2015
_chemical_formula_moiety 'C6 F4 I2, 2(C8 H9 N S) '
_chemical_formula_sum 'C22 H18 F4 I2 N2 S2'
_chemical_formula_weight 704.32
_chemical_name_common
;                 
3-methylthiobenzamide & 
1,4-diiodotetrafluorobenzene (2:1) cocrystal 
;
_space_group_crystal_system monoclinic
_space_group_IT_number 14
_space_group_name_Hall '-P 2ybc'
_space_group_name_H-M_alt 'P 1 21/c 1'
_symmetry_space_group_name_Hall '-P 2ybc'
_symmetry_space_group_name_H-M 'P 1 21/c 1'
_atom_sites_solution_hydrogens geom
_atom_sites_solution_primary direct
_atom_sites_solution_secondary difmap
_cell_angle_alpha 90
_cell_angle_beta 102.340(2)
_cell_angle_gamma 90
_cell_formula_units_Z 2
_cell_length_a 10.4324(7)
_cell_length_b 5.4480(3)
_cell_length_c 21.0125(14)
_cell_measurement_reflns_used 3448
_cell_measurement_temperature 100.(2)
_cell_measurement_theta_max 26.4433
_cell_measurement_theta_min 2.4974
_cell_volume 1166.67(13)
_computing_cell_refinement 'SAINT V7.68A (Bruker AXS, 2009)'
_computing_data_collection
;
Bruker Instrument Service v2009, 3, 0, 0
;
_computing_data_reduction 'SAINT V7.68A (Bruker AXS, 2009)'
_computing_molecular_graphics 'Mercury 3.0 (Macrae et al, 2008)'
_computing_structure_refinement 'SHELXL-97 (Sheldrick, 2008)'
_computing_structure_solution 'SHELXS-97 (Sheldrick, 2008)'
_diffrn_ambient_temperature 100.(2)
_diffrn_detector_area_resol_mean 8.3333
_diffrn_measured_fraction_theta_full 0.999
_diffrn_measured_fraction_theta_max 0.999
_diffrn_measurement_device_type 'Bruker APEX II DUO'
_diffrn_measurement_method '\f & \w  scans'
_diffrn_radiation_monochromator graphite
_diffrn_radiation_source 'fine-focus sealed tube'
_diffrn_radiation_type MoK\a
_diffrn_radiation_wavelength 0.71073
_diffrn_reflns_av_R_equivalents 0.0638
_diffrn_reflns_av_sigmaI/netI 0.0561
_diffrn_reflns_limit_h_max 13
_diffrn_reflns_limit_h_min -13
_diffrn_reflns_limit_k_max 6
_diffrn_reflns_limit_k_min -5
_diffrn_reflns_limit_l_max 26
_diffrn_reflns_limit_l_min -23
_diffrn_reflns_number 7052
_diffrn_reflns_theta_full 26.44
_diffrn_reflns_theta_max 26.44
_diffrn_reflns_theta_min 1.98
_exptl_absorpt_coefficient_mu 2.920
_exptl_absorpt_correction_T_max 0.7454
_exptl_absorpt_correction_T_min 0.5204
_exptl_absorpt_correction_type multi-scan
_exptl_absorpt_process_details 'SADABS V2008/1 (Bruker AXS)'
_exptl_crystal_colour 'clear yellow'
_exptl_crystal_density_diffrn 2.005
_exptl_crystal_density_method 'not measured'
_exptl_crystal_description Rod
_exptl_crystal_F_000 676
_exptl_crystal_size_max 0.530
_exptl_crystal_size_mid 0.120
_exptl_crystal_size_min 0.110
_refine_diff_density_max 0.925
_refine_diff_density_min -1.120
_refine_ls_extinction_method none
_refine_ls_goodness_of_fit_ref 0.953
_refine_ls_hydrogen_treatment mixed
_refine_ls_matrix_type full
_refine_ls_number_parameters 154
_refine_ls_number_reflns 2400
_refine_ls_number_restraints 2
_refine_ls_restrained_S_all 0.952
_refine_ls_R_factor_all 0.0297
_refine_ls_R_factor_gt 0.0258
_refine_ls_shift/su_max 0.002
_refine_ls_shift/su_mean 0.000
_refine_ls_structure_factor_coef Fsqd
_refine_ls_weighting_details 'calc w=1/[\s^2^(Fo^2^)+(0.0182P)^2^+0.0000P] where P=(Fo^2^+2Fc^2^)/3'
_refine_ls_weighting_scheme calc
_refine_ls_wR_factor_gt 0.0507
_refine_ls_wR_factor_ref 0.0519
_reflns_number_gt 2103
_reflns_number_total 2400
_reflns_threshold_expression >2sigma(I)
_cod_data_source_file cg5b00513_si_002.cif
_cod_data_source_block 4_2.1
_cod_depositor_comments 'Adding full bibliography for 4513250--4513263.cif.'
_cod_database_code 4513253

loop_
_space_group_symop_operation_xyz
'x, y, z'
'-x, y+1/2, -z+1/2'
'-x, -y, -z'
'x, -y-1/2, z-1/2'

loop_
_atom_site_type_symbol
_atom_site_label
_atom_site_fract_x
_atom_site_fract_y
_atom_site_fract_z
_atom_site_U_iso_or_equiv
_atom_site_adp_type
_atom_site_calc_flag
_atom_site_refinement_flags
_atom_site_occupancy
C C1 0.8188(2) 1.0278(5) 0.68523(13) 0.0113(6) Uani d . 1
C C2 0.8348(3) 0.8618(5) 0.63711(14) 0.0155(6) Uani d . 1
H H2 0.7719 0.7349 0.625 0.019 Uiso calc R 1
C C3 0.9401(3) 0.8760(5) 0.60628(15) 0.0161(6) Uani d . 1
C C4 1.0306(3) 1.0652(5) 0.62435(14) 0.0179(6) Uani d . 1
H H4 1.1038 1.0778 0.6043 0.022 Uiso calc R 1
C C5 1.0149(3) 1.2348(5) 0.67111(15) 0.0181(6) Uani d . 1
H H5 1.0765 1.3644 0.6822 0.022 Uiso calc R 1
C C6 0.9103(3) 1.2178(5) 0.70191(14) 0.0154(6) Uani d . 1
H H6 0.9007 1.3344 0.7342 0.018 Uiso calc R 1
C C7 0.7084(2) 1.0081(5) 0.71956(14) 0.0139(6) Uani d . 1
S S8 0.67954(6) 1.22441(14) 0.77220(4) 0.01836(16) Uani d . 1
H H9A 0.565(2) 0.793(6) 0.7234(16) 0.030(10) Uiso d D 1
H H9B 0.652(3) 0.694(4) 0.6846(15) 0.033(11) Uiso d D 1
N N9 0.6342(2) 0.8109(5) 0.70822(15) 0.0226(6) Uani d D 1
C C10 0.9573(3) 0.6949(5) 0.55497(16) 0.0244(7) Uani d . 1
H H10A 0.9483 0.7793 0.5131 0.037 Uiso calc R 1
H H10B 0.8903 0.5665 0.5513 0.037 Uiso calc R 1
H H10C 1.0447 0.6204 0.5671 0.037 Uiso calc R 1
C C11 0.5445(3) 0.6481(5) 0.95391(15) 0.0153(6) Uani d . 1
C C12 0.4236(3) 0.6856(5) 0.96938(14) 0.0152(6) Uani d . 1
C C13 0.6209(2) 0.4590(5) 0.98594(14) 0.0155(6) Uani d . 1
I I14 0.608161(16) 0.86959(3) 0.885144(9) 0.01630(7) Uani d . 1
F F15 0.34539(15) 0.8700(3) 0.94055(9) 0.0219(4) Uani d . 1
F F16 0.73930(14) 0.4119(3) 0.97332(9) 0.0199(4) Uani d . 1

loop_
_atom_site_aniso_label
_atom_site_aniso_U_11
_atom_site_aniso_U_22
_atom_site_aniso_U_33
_atom_site_aniso_U_12
_atom_site_aniso_U_13
_atom_site_aniso_U_23
C1 0.0115(11) 0.0110(14) 0.0116(14) 0.0014(10) 0.0029(10) 0.0032(12)
C2 0.0171(12) 0.0101(14) 0.0185(16) -0.0022(10) 0.0022(11) -0.0008(13)
C3 0.0206(13) 0.0146(15) 0.0126(14) 0.0037(11) 0.0026(11) 0.0026(13)
C4 0.0152(12) 0.0236(17) 0.0157(15) -0.0009(11) 0.0050(11) 0.0042(14)
C5 0.0190(13) 0.0195(16) 0.0154(15) -0.0069(11) 0.0026(11) 0.0009(14)
C6 0.0209(13) 0.0114(14) 0.0138(15) 0.0001(11) 0.0037(11) -0.0014(13)
C7 0.0146(12) 0.0135(15) 0.0125(14) 0.0034(10) 0.0007(10) 0.0033(12)
S8 0.0198(3) 0.0156(4) 0.0222(4) 0.0001(3) 0.0102(3) -0.0030(3)
N9 0.0232(13) 0.0182(15) 0.0314(16) -0.0067(10) 0.0172(12) -0.0089(13)
C10 0.0323(16) 0.0214(17) 0.0229(18) 0.0001(12) 0.0132(14) -0.0038(15)
C11 0.0194(13) 0.0123(15) 0.0144(15) -0.0045(10) 0.0041(11) -0.0010(12)
C12 0.0187(13) 0.0107(14) 0.0149(15) 0.0030(10) 0.0011(11) 0.0012(12)
C13 0.0153(12) 0.0168(15) 0.0151(15) 0.0016(10) 0.0047(11) -0.0034(13)
I14 0.01916(10) 0.01624(12) 0.01438(11) 0.00028(7) 0.00554(7) 0.00116(8)
F15 0.0216(8) 0.0195(9) 0.0249(10) 0.0084(6) 0.0056(7) 0.0077(8)
F16 0.0162(7) 0.0218(9) 0.0235(10) 0.0040(6) 0.0085(7) 0.0023(8)

loop_
_atom_type_symbol
_atom_type_description
_atom_type_scat_dispersion_real
_atom_type_scat_dispersion_imag
_atom_type_scat_source
C C 0.0033 0.0016 'International Tables Vol C Tables 4.2.6.8 and 6.1.1.4'
H H 0.0000 0.0000 'International Tables Vol C Tables 4.2.6.8 and 6.1.1.4'
N N 0.0061 0.0033 'International Tables Vol C Tables 4.2.6.8 and 6.1.1.4'
F F 0.0171 0.0103 'International Tables Vol C Tables 4.2.6.8 and 6.1.1.4'
S S 0.1246 0.1234 'International Tables Vol C Tables 4.2.6.8 and 6.1.1.4'
I I -0.4742 1.8119 'International Tables Vol C Tables 4.2.6.8 and 6.1.1.4'

loop_
_geom_angle_atom_site_label_1
_geom_angle_atom_site_label_2
_geom_angle_atom_site_label_3
_geom_angle_site_symmetry_1
_geom_angle_site_symmetry_3
_geom_angle
C2 C1 C6 . . 118.7(3)
C2 C1 C7 . . 122.0(2)
C6 C1 C7 . . 119.3(3)
C3 C2 C1 . . 122.1(2)
C3 C2 H2 . . 119.0
C1 C2 H2 . . 119.0
C2 C3 C4 . . 118.1(3)
C2 C3 C10 . . 121.7(3)
C4 C3 C10 . . 120.2(3)
C5 C4 C3 . . 120.7(3)
C5 C4 H4 . . 119.6
C3 C4 H4 . . 119.6
C4 C5 C6 . . 120.8(3)
C4 C5 H5 . . 119.6
C6 C5 H5 . . 119.6
C5 C6 C1 . . 119.7(3)
C5 C6 H6 . . 120.2
C1 C6 H6 . . 120.2
N9 C7 C1 . . 117.2(3)
N9 C7 S8 . . 120.6(2)
C1 C7 S8 . . 122.2(2)
C7 N9 H9A . . 122.(2)
C7 N9 H9B . . 122.(2)
H9A N9 H9B . . 116.(3)
C3 C10 H10A . . 109.5
C3 C10 H10B . . 109.5
H10A C10 H10B . . 109.5
C3 C10 H10C . . 109.5
H10A C10 H10C . . 109.5
H10B C10 H10C . . 109.5
C12 C11 C13 . . 117.0(3)
C12 C11 I14 . . 121.1(2)
C13 C11 I14 . . 121.9(2)
F15 C12 C13 . 3_667 118.1(2)
F15 C12 C11 . . 119.8(3)
C13 C12 C11 3_667 . 122.1(2)
F16 C13 C12 . 3_667 118.9(2)
F16 C13 C11 . . 120.3(3)
C12 C13 C11 3_667 . 120.8(3)

loop_
_geom_bond_atom_site_label_1
_geom_bond_atom_site_label_2
_geom_bond_site_symmetry_2
_geom_bond_distance
C1 C2 . 1.393(4)
C1 C6 . 1.401(4)
C1 C7 . 1.488(4)
C2 C3 . 1.391(4)
C2 H2 . 0.95
C3 C4 . 1.395(4)
C3 C10 . 1.501(4)
C4 C5 . 1.384(4)
C4 H4 . 0.95
C5 C6 . 1.385(4)
C5 H5 . 0.95
C6 H6 . 0.95
C7 N9 . 1.315(4)
C7 S8 . 1.687(3)
N9 H9A . 0.850(18)
N9 H9B . 0.852(10)
C10 H10A . 0.98
C10 H10B . 0.98
C10 H10C . 0.98
C11 C12 . 1.383(4)
C11 C13 . 1.386(4)
C11 I14 . 2.096(3)
C12 F15 . 1.353(3)
C12 C13 3_667 1.380(4)
C13 F16 . 1.342(3)
C13 C12 3_667 1.380(4)

loop_
_geom_hbond_atom_site_label_D
_geom_hbond_atom_site_label_H
_geom_hbond_atom_site_label_A
_geom_hbond_site_symmetry_A
_geom_hbond_distance_DH
_geom_hbond_distance_HA
_geom_hbond_distance_DA
_geom_hbond_angle_DHA
N9 H9A S8 2_646 0.850(18) 2.60(2) 3.417(3) 160.(3)

loop_
_geom_torsion_atom_site_label_1
_geom_torsion_atom_site_label_2
_geom_torsion_atom_site_label_3
_geom_torsion_atom_site_label_4
_geom_torsion_site_symmetry_4
_geom_torsion
C6 C1 C2 C3 . 1.4(4)
C7 C1 C2 C3 . -178.2(3)
C1 C2 C3 C4 . -0.6(4)
C1 C2 C3 C10 . 179.4(3)
C2 C3 C4 C5 . -0.7(4)
C10 C3 C4 C5 . 179.3(3)
C3 C4 C5 C6 . 1.2(4)
C4 C5 C6 C1 . -0.5(4)
C2 C1 C6 C5 . -0.8(4)
C7 C1 C6 C5 . 178.8(2)
C2 C1 C7 N9 . 7.7(4)
C6 C1 C7 N9 . -171.9(3)
C2 C1 C7 S8 . -173.6(2)
C6 C1 C7 S8 . 6.9(4)
C13 C11 C12 F15 . 178.9(2)
I14 C11 C12 F15 . -0.9(4)
C13 C11 C12 C13 3_667 -0.7(5)
I14 C11 C12 C13 3_667 179.4(2)
C12 C11 C13 F16 . 179.9(2)
I14 C11 C13 F16 . -0.2(4)
C12 C11 C13 C12 3_667 0.7(5)
I14 C11 C13 C12 3_667 -179.5(2)
